data_4002156
loop_
_publ_author_name
'Luo, Zhong-Zhen'
'Lin, Chen-Sheng'
'Cui, Hong-Hua'
'Zhang, Wei-Long'
'Zhang, Hao'
'Chen, Hong'
'He, Zhang-Zhen'
'Cheng, Wen-Dan'

_publ_section_title
;
 PbGa2MSe6(M = Si, Ge): Two Exceptional Infrared Nonlinear Optical
 Crystals
;
_journal_issue 3
_journal_name_full 'Chemistry of Materials'
_journal_page_first 914
_journal_paper_doi 10.1021/cm504195x
_journal_volume 27
_journal_year 2015
_chemical_formula_sum 'Ga2 Ge Pb Se6'
_chemical_formula_weight 893.01
_chemical_name_systematic
; 
 ? 
;
_space_group_IT_number 43
_symmetry_cell_setting orthorhombic
_symmetry_space_group_name_Hall 'F 2 -2d'
_symmetry_space_group_name_H-M 'F d d 2'
_atom_sites_solution_hydrogens none
_atom_sites_solution_primary direct
_atom_sites_solution_secondary difmap
_audit_creation_method SHELXL-97
_cell_angle_alpha 90.00
_cell_angle_beta 90.00
_cell_angle_gamma 90.00
_cell_formula_units_Z 16
_cell_length_a 47.135(16)
_cell_length_b 7.578(3)
_cell_length_c 12.161(4)
_cell_measurement_reflns_used 3073
_cell_measurement_temperature 293(2)
_cell_measurement_theta_max 27.4895
_cell_measurement_theta_min 3.1967
_cell_volume 4344(3)
_computing_structure_refinement 'SHELXL-97 (Sheldrick, 1997)'
_computing_structure_solution 'SHELXS-97 (Sheldrick, 1990)'
_diffrn_ambient_temperature 293(2)
_diffrn_detector_area_resol_mean 14.6306
_diffrn_measured_fraction_theta_full 0.987
_diffrn_measured_fraction_theta_max 0.987
_diffrn_measurement_device_type Mercury70
_diffrn_measurement_method CCD_Profile_fitting
_diffrn_radiation_monochromator graphite
_diffrn_radiation_source 'fine-focus sealed tube'
_diffrn_radiation_type MoK\a
_diffrn_radiation_wavelength 0.71073
_diffrn_reflns_av_R_equivalents 0.0478
_diffrn_reflns_av_sigmaI/netI 0.0550
_diffrn_reflns_limit_h_max 60
_diffrn_reflns_limit_h_min -57
_diffrn_reflns_limit_k_max 9
_diffrn_reflns_limit_k_min -9
_diffrn_reflns_limit_l_max 15
_diffrn_reflns_limit_l_min -15
_diffrn_reflns_number 8161
_diffrn_reflns_theta_full 27.48
_diffrn_reflns_theta_max 27.48
_diffrn_reflns_theta_min 3.20
_diffrn_standards_number 1394
_exptl_absorpt_coefficient_mu 43.145
_exptl_absorpt_correction_T_max 0.075
_exptl_absorpt_correction_T_min 0.008
_exptl_absorpt_correction_type multi-scan
_exptl_crystal_colour Red
_exptl_crystal_density_diffrn 5.462
_exptl_crystal_density_method 'not measured'
_exptl_crystal_description Prism
_exptl_crystal_F_000 6080.0
_exptl_crystal_size_max 0.2000
_exptl_crystal_size_mid 0.1000
_exptl_crystal_size_min 0.0600
_refine_diff_density_max 1.339
_refine_diff_density_min -1.655
_refine_diff_density_rms 0.247
_refine_ls_abs_structure_details 'Flack H D (1983), Acta Cryst. A39, 876-881'
_refine_ls_abs_structure_Flack -0.003(8)
_refine_ls_extinction_coef 0.000037(2)
_refine_ls_extinction_expression Fc^*^=kFc[1+0.001xFc^2^\l^3^/sin(2\q)]^-1/4^
_refine_ls_extinction_method none
_refine_ls_goodness_of_fit_ref 0.946
_refine_ls_hydrogen_treatment none
_refine_ls_matrix_type full
_refine_ls_number_parameters 93
_refine_ls_number_reflns 2492
_refine_ls_number_restraints 1
_refine_ls_restrained_S_all 0.946
_refine_ls_R_factor_all 0.0315
_refine_ls_R_factor_gt 0.0269
_refine_ls_shift/su_max 0.000
_refine_ls_shift/su_mean 0.000
_refine_ls_structure_factor_coef Fsqd
_refine_ls_weighting_details 'calc w=1/[\s^2^(Fo^2^)+(0.0001P)^2^+0.0000P] where P=(Fo^2^+2Fc^2^)/3'
_refine_ls_weighting_scheme calc
_refine_ls_wR_factor_gt 0.0492
_refine_ls_wR_factor_ref 0.0507
_reflns_number_gt 2154
_reflns_number_total 2492
_reflns_threshold_expression >2sigma(I)
_cod_data_source_file cm504195x_si_002.cif
_cod_data_source_block compd2
_cod_depositor_comments
;
The following automatic conversions were performed:

'_exptl_absorpt_correction_type' value 'Multi-scan' changed to
'multi-scan' according to
/home/saulius/struct/COD-crude-data--automatic-downloads/rss-feeds/ACS/lib/dictionaries/cif_core.dic
dictionary named 'cif_core.dic' version 2.4.2 from 2011-04-26.

Automatic conversion script
Id: cif_fix_values 2935 2014-11-11 08:27:57Z andrius 

 Adding full bibliography for 4002155--4002156.cif.
;
_cod_original_sg_symbol_H-M Fdd2
_cod_database_code 4002156

loop_
_symmetry_equiv_pos_as_xyz
'x, y, z'
'-x, -y, z'
'x+1/4, -y+1/4, z+1/4'
'-x+1/4, y+1/4, z+1/4'
'x, y+1/2, z+1/2'
'-x, -y+1/2, z+1/2'
'x+1/4, -y+3/4, z+3/4'
'-x+1/4, y+3/4, z+3/4'
'x+1/2, y, z+1/2'
'-x+1/2, -y, z+1/2'
'x+3/4, -y+1/4, z+3/4'
'-x+3/4, y+1/4, z+3/4'
'x+1/2, y+1/2, z'
'-x+1/2, -y+1/2, z'
'x+3/4, -y+3/4, z+1/4'
'-x+3/4, y+3/4, z+1/4'

loop_
_atom_site_label
_atom_site_type_symbol
_atom_site_fract_x
_atom_site_fract_y
_atom_site_fract_z
_atom_site_U_iso_or_equiv
_atom_site_adp_type
_atom_site_occupancy
_atom_site_symmetry_multiplicity
_atom_site_calc_flag
_atom_site_refinement_flags
_atom_site_disorder_assembly
_atom_site_disorder_group
Pb1 Pb 0.066923(10) 0.27170(5) 0.05184(4) 0.03446(14) Uani 1 1 d . . .
Ga1 Ga 0.0000 0.5000 0.09789(13) 0.0145(3) Uani 1 2 d S . .
Ga2 Ga 0.0000 0.0000 0.08331(13) 0.0144(3) Uani 1 2 d S . .
Ga3 Ga 0.06511(2) 0.73866(11) 0.15199(8) 0.0127(2) Uani 0.50 1 d P A 1
Ge3 Ge 0.06511(2) 0.73866(11) 0.15199(8) 0.0127(2) Uani 0.50 1 d P B 1
Ga4 Ga 0.13372(2) 0.96845(11) 0.17836(8) 0.0122(2) Uani 0.50 1 d P . 2
Ge4 Ge 0.13372(2) 0.96845(11) 0.17836(8) 0.0122(2) Uani 0.50 1 d P . 2
Se1 Se 0.12109(2) 1.25823(11) 0.23542(7) 0.0150(2) Uani 1 1 d . . 2
Se2 Se 0.00643(2) 0.25793(11) -0.03093(8) 0.0153(2) Uani 1 1 d . C 2
Se3 Se 0.10742(2) 0.73634(13) 0.25668(8) 0.0175(2) Uani 1 1 d . D 2
Se4 Se 0.04050(2) 0.48565(11) 0.22228(8) 0.0156(2) Uani 1 1 d . C 2
Se5 Se 0.04102(2) 0.00093(11) 0.20231(8) 0.0180(2) Uani 1 1 d . C 2
Se6 Se 0.067130(19) 0.67695(13) -0.04029(8) 0.0188(2) Uani 1 1 d . . 2

loop_
_atom_site_aniso_label
_atom_site_aniso_U_11
_atom_site_aniso_U_22
_atom_site_aniso_U_33
_atom_site_aniso_U_23
_atom_site_aniso_U_13
_atom_site_aniso_U_12
Pb1 0.0272(3) 0.0217(2) 0.0545(3) -0.0097(2) 0.0044(2) 0.00226(19)
Ga1 0.0144(8) 0.0040(6) 0.0251(8) 0.000 0.000 -0.0010(6)
Ga2 0.0140(8) 0.0048(6) 0.0244(7) 0.000 0.000 0.0008(6)
Ga3 0.0134(6) 0.0055(4) 0.0191(5) 0.0003(4) -0.0010(4) -0.0010(4)
Ge3 0.0134(6) 0.0055(4) 0.0191(5) 0.0003(4) -0.0010(4) -0.0010(4)
Ga4 0.0141(6) 0.0070(4) 0.0154(5) -0.0020(4) -0.0013(4) -0.0009(4)
Ge4 0.0141(6) 0.0070(4) 0.0154(5) -0.0020(4) -0.0013(4) -0.0009(4)
Se1 0.0244(6) 0.0060(4) 0.0145(5) -0.0003(3) 0.0017(4) 0.0011(4)
Se2 0.0183(6) 0.0049(4) 0.0226(5) -0.0005(4) -0.0010(4) 0.0002(4)
Se3 0.0180(6) 0.0106(5) 0.0237(5) 0.0055(3) -0.0065(4) -0.0022(4)
Se4 0.0154(6) 0.0084(4) 0.0229(5) 0.0027(4) -0.0010(4) -0.0029(4)
Se5 0.0212(6) 0.0067(4) 0.0263(6) -0.0031(4) -0.0055(4) 0.0038(4)
Se6 0.0145(6) 0.0239(5) 0.0182(5) -0.0034(4) -0.0003(4) -0.0022(4)

loop_
_atom_type_symbol
_atom_type_description
_atom_type_scat_dispersion_real
_atom_type_scat_dispersion_imag
_atom_type_scat_source
Ga Ga 0.2307 1.6083 'International Tables Vol C Tables 4.2.6.8 and 6.1.1.4'
Ge Ge 0.1547 1.8001 'International Tables Vol C Tables 4.2.6.8 and 6.1.1.4'
Se Se -0.0929 2.2259 'International Tables Vol C Tables 4.2.6.8 and 6.1.1.4'
Pb Pb -3.3944 10.1111 'International Tables Vol C Tables 4.2.6.8 and 6.1.1.4'

loop_
_geom_angle_atom_site_label_1
_geom_angle_atom_site_label_2
_geom_angle_atom_site_label_3
_geom_angle
_geom_angle_site_symmetry_1
_geom_angle_site_symmetry_3
Se4 Pb1 Se5 76.89(4) . .
Se4 Pb1 Se2 81.54(3) . .
Se5 Pb1 Se2 78.25(3) . .
Se4 Pb1 Se6 73.87(3) . .
Se5 Pb1 Se6 148.26(3) . .
Se2 Pb1 Se6 85.48(3) . .
Se2 Ga1 Se2 99.77(8) . 2_565
Se2 Ga1 Se4 105.58(3) . .
Se2 Ga1 Se4 122.07(3) 2_565 .
Se2 Ga1 Se4 122.07(3) . 2_565
Se2 Ga1 Se4 105.58(3) 2_565 2_565
Se4 Ga1 Se4 103.30(8) . 2_565
Se5 Ga2 Se5 106.37(8) . 2
Se5 Ga2 Se2 116.56(3) . 2
Se5 Ga2 Se2 103.99(3) 2 2
Se5 Ga2 Se2 103.99(3) . .
Se5 Ga2 Se2 116.56(3) 2 .
Se2 Ga2 Se2 109.84(8) 2 .
Se3 Ga4 Se6 110.54(5) . 4
Se3 Ga4 Se1 116.37(5) . 8_544
Se6 Ga4 Se1 105.60(5) 4 8_544
Se3 Ga4 Se1 116.11(6) . .
Se6 Ga4 Se1 108.69(5) 4 .
Se1 Ga4 Se1 98.45(4) 8_544 .
Ge4 Se1 Ga4 0.00(7) 4 4
Ge4 Se1 Ga4 101.23(5) 4 .
Ga4 Se1 Ga4 101.23(5) 4 .
Ga2 Se2 Ga1 102.96(6) . .
Ga2 Se2 Pb1 87.41(3) . .
Ga1 Se2 Pb1 82.94(3) . .
Ga1 Se4 Pb1 85.30(4) . .
Ga2 Se5 Pb1 87.85(4) . .
Ge4 Se6 Ga4 0.00(6) 8_544 8_544
Ge4 Se6 Pb1 100.53(4) 8_544 .
Ga4 Se6 Pb1 100.53(4) 8_544 .

loop_
_geom_bond_atom_site_label_1
_geom_bond_atom_site_label_2
_geom_bond_distance
_geom_bond_site_symmetry_2
Pb1 Se4 2.9114(12) .
Pb1 Se5 3.0084(12) .
Pb1 Se2 3.0257(14) .
Pb1 Se6 3.2690(15) .
Ga1 Se2 2.4313(16) .
Ga1 Se2 2.4313(16) 2_565
Ga1 Se4 2.4380(15) .
Ga1 Se4 2.4380(15) 2_565
Ga2 Se5 2.4150(15) .
Ga2 Se5 2.4150(15) 2
Ga2 Se2 2.4171(14) 2
Ga2 Se2 2.4171(14) .
Ga4 Se3 2.3532(15) .
Ga4 Se6 2.3688(16) 4
Ga4 Se1 2.3764(15) 8_544
Ga4 Se1 2.3788(14) .
Se1 Ge4 2.3764(15) 4
Se1 Ga4 2.3764(15) 4
Se6 Ge4 2.3688(16) 8_544
Se6 Ga4 2.3688(16) 8_544
